data_7031009
loop_
_publ_author_name
'Balakrishna, Maravanji Shivaramaiah'
'Rashid, Aijaz'
'Ananthnag, Guddekoppa S.'
'Naik, Susmita'
'Mague, Joel T.'
'Panda, Dulal'

_publ_section_title
;
 Dinuclear copper(I) complexes containing pyridyl-appended
 diazadiphosphetidines and aminobis(diphosphonite) ligands: Synthesis,
 structural studies and antiproliferative activity towards human cervical,
 human colon carcinoma and breast cancer cells
;
_journal_name_full 'Dalton Transactions'
_journal_paper_doi 10.1039/c4dt00832d
_journal_year 2014
_chemical_formula_moiety 'C56 H57 Cu2 I2 N3 O8 P2'
_chemical_formula_sum 'C56 H57 Cu2 I2 N3 O8 P2'
_chemical_formula_weight 1342.86
_chemical_name_systematic
;
 ?
;
_space_group_crystal_system triclinic
_space_group_IT_number 2
_space_group_name_Hall '-P 1'
_space_group_name_H-M_alt 'P -1'
_symmetry_space_group_name_Hall '-P 1'
_symmetry_space_group_name_H-M 'P -1'
_atom_sites_solution_hydrogens geom
_atom_sites_solution_primary heavy
_atom_sites_solution_secondary difmap
_audit_creation_method SHELXL-2014
_cell_angle_alpha 65.1230(10)
_cell_angle_beta 81.6110(10)
_cell_angle_gamma 86.2930(10)
_cell_formula_units_Z 4
_cell_length_a 10.9180(9)
_cell_length_b 23.2001(18)
_cell_length_c 24.1557(19)
_cell_measurement_reflns_used 9638
_cell_measurement_temperature 100(2)
_cell_measurement_theta_max 28.30
_cell_measurement_theta_min 2.62
_cell_volume 5491.5(8)
_computing_cell_refinement '<i>SAINT</i> (Bruker, 2009)'
_computing_data_collection '<i>APEX2</i> (Bruker, 2009)'
_computing_data_reduction '<i>SAINT</i> (Bruker, 2009)'
_computing_molecular_graphics '<i>SHELXTL</i> (Bruker, 2008)'
_computing_publication_material '<i>SHELXTL</i> (Bruker, 2008)'
_computing_structure_refinement '<i>SHELXL</i> (Sheldrick, 2008)'
_computing_structure_solution '<i>SHELXS</i> (Sheldrick, 2008)'
_diffrn_ambient_temperature 100(2)
_diffrn_detector_area_resol_mean 8.3660
_diffrn_measured_fraction_theta_full 0.991
_diffrn_measured_fraction_theta_max 0.978
_diffrn_measurement_device_type 'Bruker Smart APEX CCD'
_diffrn_measurement_method '\f and \w scans'
_diffrn_radiation_monochromator graphite
_diffrn_radiation_source 'fine-focus sealed tube'
_diffrn_radiation_type MoK\a
_diffrn_radiation_wavelength 0.71073
_diffrn_reflns_av_R_equivalents 0.0608
_diffrn_reflns_av_unetI/netI 0.0618
_diffrn_reflns_Laue_measured_fraction_full 0.991
_diffrn_reflns_Laue_measured_fraction_max 0.978
_diffrn_reflns_limit_h_max 14
_diffrn_reflns_limit_h_min -14
_diffrn_reflns_limit_k_max 30
_diffrn_reflns_limit_k_min -30
_diffrn_reflns_limit_l_max 32
_diffrn_reflns_limit_l_min -31
_diffrn_reflns_number 95613
_diffrn_reflns_point_group_measured_fraction_full 0.991
_diffrn_reflns_point_group_measured_fraction_max 0.978
_diffrn_reflns_theta_full 27.500
_diffrn_reflns_theta_max 28.322
_diffrn_reflns_theta_min 1.885
_exptl_absorpt_coefficient_mu 2.013
_exptl_absorpt_correction_T_max 0.94
_exptl_absorpt_correction_T_min 0.61
_exptl_absorpt_correction_type numerical
_exptl_absorpt_process_details '<i>SADABS</i> (Bruker, 2009)'
_exptl_crystal_colour yellow
_exptl_crystal_density_diffrn 1.624
_exptl_crystal_density_method 'not measured'
_exptl_crystal_description parallelepiped
_exptl_crystal_F_000 2688
_exptl_crystal_size_max 0.240
_exptl_crystal_size_mid 0.100
_exptl_crystal_size_min 0.030
_exptl_transmission_factor_max 0.942
_exptl_transmission_factor_min 0.619
_refine_diff_density_max 2.617
_refine_diff_density_min -1.684
_refine_diff_density_rms 0.128
_refine_ls_extinction_method none
_refine_ls_goodness_of_fit_ref 1.028
_refine_ls_hydrogen_treatment constr
_refine_ls_matrix_type full
_refine_ls_number_parameters 1323
_refine_ls_number_reflns 26750
_refine_ls_number_restraints 0
_refine_ls_restrained_S_all 1.028
_refine_ls_R_factor_all 0.0716
_refine_ls_R_factor_gt 0.0433
_refine_ls_shift/su_max 0.003
_refine_ls_shift/su_mean 0.000
_refine_ls_structure_factor_coef Fsqd
_refine_ls_weighting_details 'w=1/[\s^2^(Fo^2^)+(0.0388P)^2^+7.7660P] where P=(Fo^2^+2Fc^2^)/3'
_refine_ls_weighting_scheme calc
_refine_ls_wR_factor_gt 0.0911
_refine_ls_wR_factor_ref 0.1063
_reflns_Friedel_coverage 0.000
_reflns_number_gt 19470
_reflns_number_total 26750
_reflns_threshold_expression 'I > 2\s(I)'
_cod_data_source_file c4dt00832d2.cif
_cod_data_source_block MSB525_0m
_cod_database_code 7031009
_shelx_space_group_comment
;
The symmetry employed for this shelxl refinement is uniquely defined
by the following loop, which should always be used as a source of
symmetry information in preference to the above space-group names.
They are only intended as comments.
;
_shelx_estimated_absorpt_t_min 0.644
_shelx_estimated_absorpt_t_max 0.942
_shelxl_version_number 2014-3

loop_
_space_group_symop_operation_xyz
'x, y, z'
'-x, -y, -z'

loop_
_atom_site_label
_atom_site_type_symbol
_atom_site_fract_x
_atom_site_fract_y
_atom_site_fract_z
_atom_site_U_iso_or_equiv
_atom_site_adp_type
_atom_site_occupancy
_atom_site_site_symmetry_order
_atom_site_calc_flag
_atom_site_refinement_flags_posn
_atom_site_refinement_flags_adp
I1 I 0.33211(2) 0.89496(2) 0.45874(2) 0.02607(7) Uani 1 1 d . .
I2 I 0.21314(3) 0.73812(2) 0.62548(2) 0.03129(7) Uani 1 1 d . .
Cu1 Cu 0.11478(4) 0.88921(2) 0.43182(2) 0.01856(10) Uani 1 1 d . .
Cu2 Cu 0.24965(5) 0.77978(2) 0.50970(2) 0.02299(11) Uani 1 1 d . .
P1 P 0.10761(9) 0.84186(5) 0.37255(4) 0.01613(19) Uani 1 1 d . .
P2 P 0.23629(9) 0.72925(5) 0.45188(4) 0.0175(2) Uani 1 1 d . .
O1 O 0.1606(2) 0.87978(12) 0.29984(12) 0.0185(5) Uani 1 1 d . .
O2 O 0.1510(3) 0.99809(13) 0.21976(13) 0.0264(6) Uani 1 1 d . .
O3 O -0.0317(2) 0.83079(12) 0.36302(12) 0.0192(6) Uani 1 1 d . .
O4 O -0.2470(3) 0.79962(13) 0.43616(13) 0.0259(6) Uani 1 1 d . .
O5 O 0.3592(2) 0.71186(13) 0.41668(12) 0.0221(6) Uani 1 1 d . .
O6 O 0.5721(3) 0.74755(14) 0.35041(13) 0.0288(7) Uani 1 1 d . .
O7 O 0.1716(3) 0.65996(12) 0.48461(12) 0.0224(6) Uani 1 1 d . .
O8 O 0.2031(3) 0.58374(14) 0.59996(14) 0.0318(7) Uani 1 1 d . .
N1 N 0.1641(3) 0.76804(14) 0.38862(14) 0.0169(6) Uani 1 1 d . .
N2 N -0.0354(3) 0.87980(16) 0.49664(15) 0.0196(7) Uani 1 1 d . .
N3 N 0.0559(3) 0.98216(15) 0.40068(15) 0.0205(7) Uani 1 1 d . .
C1 C 0.2715(4) 0.91347(18) 0.27868(17) 0.0183(8) Uani 1 1 d . .
C2 C 0.2669(4) 0.97570(18) 0.23386(17) 0.0199(8) Uani 1 1 d . .
C3 C 0.3760(4) 1.00937(19) 0.20622(18) 0.0223(8) Uani 1 1 d . .
H3 H 0.3735 1.0513 0.1749 0.027 Uiso 1 1 calc R U
C4 C 0.4894(4) 0.9820(2) 0.22418(18) 0.0235(9) Uani 1 1 d . .
C5 C 0.4914(4) 0.92187(19) 0.27030(18) 0.0227(8) Uani 1 1 d . .
H5 H 0.5681 0.9039 0.2839 0.027 Uiso 1 1 calc R U
C6 C 0.3833(4) 0.88672(18) 0.29753(18) 0.0203(8) Uani 1 1 d . .
H6 H 0.3864 0.8448 0.3287 0.024 Uiso 1 1 calc R U
C7 C 0.1387(4) 1.0646(2) 0.1822(2) 0.0316(10) Uani 1 1 d . .
H7A H 0.1726 1.0891 0.2011 0.047 Uiso 1 1 calc R U
H7B H 0.0510 1.0753 0.1788 0.047 Uiso 1 1 calc R U
H7C H 0.1842 1.0749 0.1412 0.047 Uiso 1 1 calc R U
C8 C 0.6090(4) 1.0169(2) 0.1902(2) 0.0318(10) Uani 1 1 d . .
H8A H 0.5933 1.0633 0.1734 0.038 Uiso 1 1 calc R U
H8B H 0.6704 1.0068 0.2194 0.038 Uiso 1 1 calc R U
C9 C 0.6614(5) 0.9988(3) 0.1383(3) 0.0437(13) Uani 1 1 d . .
H9 H 0.6644 0.9548 0.1476 0.052 Uiso 1 1 calc R U
C10 C 0.7027(6) 1.0369(3) 0.0825(3) 0.0625(18) Uani 1 1 d . .
H10A H 0.7018 1.0815 0.0708 0.075 Uiso 1 1 calc R U
H10B H 0.7338 1.0204 0.0533 0.075 Uiso 1 1 calc R U
C11 C -0.1196(3) 0.87897(18) 0.35816(18) 0.0193(8) Uani 1 1 d . .
C12 C -0.2319(4) 0.86195(18) 0.39631(18) 0.0208(8) Uani 1 1 d . .
C13 C -0.3214(4) 0.90898(19) 0.3909(2) 0.0247(9) Uani 1 1 d . .
H13 H -0.3986 0.8981 0.4166 0.030 Uiso 1 1 calc R U
C14 C -0.2997(4) 0.9717(2) 0.3486(2) 0.0246(9) Uani 1 1 d . .
C15 C -0.1871(4) 0.98741(19) 0.31157(19) 0.0238(9) Uani 1 1 d . .
H15 H -0.1709 1.0302 0.2832 0.029 Uiso 1 1 calc R U
C16 C -0.0974(4) 0.94107(18) 0.31551(18) 0.0218(8) Uani 1 1 d . .
H16 H -0.0211 0.9519 0.2890 0.026 Uiso 1 1 calc R U
C17 C -0.3666(4) 0.7822(2) 0.4724(2) 0.0274(9) Uani 1 1 d . .
H17A H -0.3796 0.8026 0.5010 0.041 Uiso 1 1 calc R U
H17B H -0.3705 0.7360 0.4956 0.041 Uiso 1 1 calc R U
H17C H -0.4310 0.7962 0.4451 0.041 Uiso 1 1 calc R U
C18 C -0.3998(4) 1.0215(2) 0.3432(2) 0.0280(9) Uani 1 1 d . .
H18A H -0.4771 1.0065 0.3368 0.034 Uiso 1 1 calc R U
H18B H -0.3746 1.0611 0.3065 0.034 Uiso 1 1 calc R U
C19 C -0.4259(5) 1.0365(3) 0.3995(3) 0.0417(13) Uani 1 1 d . .
H19 H -0.4523 1.0019 0.4375 0.050 Uiso 1 1 calc R U
C20 C -0.4165(5) 1.0892(3) 0.4015(3) 0.0497(14) Uani 1 1 d . .
H20A H -0.3904 1.1255 0.3649 0.060 Uiso 1 1 calc R U
H20B H -0.4354 1.0927 0.4396 0.060 Uiso 1 1 calc R U
C21 C 0.1568(4) 0.73978(17) 0.34520(17) 0.0195(8) Uani 1 1 d . .
C22 C 0.2570(4) 0.74261(19) 0.30196(18) 0.0243(9) Uani 1 1 d . .
H22 H 0.3322 0.7616 0.3011 0.029 Uiso 1 1 calc R U
C23 C 0.2469(5) 0.7175(2) 0.2599(2) 0.0313(10) Uani 1 1 d . .
H23 H 0.3159 0.7191 0.2303 0.038 Uiso 1 1 calc R U
C24 C 0.1384(5) 0.6904(2) 0.2604(2) 0.0340(11) Uani 1 1 d . .
H24 H 0.1321 0.6736 0.2312 0.041 Uiso 1 1 calc R U
C25 C 0.0389(5) 0.6876(2) 0.3035(2) 0.0366(11) Uani 1 1 d . .
H25 H -0.0361 0.6687 0.3040 0.044 Uiso 1 1 calc R U
C26 C 0.0470(4) 0.7124(2) 0.3464(2) 0.0279(9) Uani 1 1 d . .
H26 H -0.0220 0.7105 0.3761 0.033 Uiso 1 1 calc R U
C27 C 0.4603(4) 0.67388(18) 0.44038(18) 0.0198(8) Uani 1 1 d . .
C28 C 0.5738(4) 0.69290(19) 0.40266(19) 0.0220(8) Uani 1 1 d . .
C29 C 0.6776(4) 0.6554(2) 0.4207(2) 0.0280(9) Uani 1 1 d . .
H29 H 0.7551 0.6678 0.3955 0.034 Uiso 1 1 calc R U
C30 C 0.6704(4) 0.6001(2) 0.4749(2) 0.0308(10) Uani 1 1 d . .
C31 C 0.5566(4) 0.5829(2) 0.5113(2) 0.0384(12) Uani 1 1 d . .
H31 H 0.5504 0.5454 0.5486 0.046 Uiso 1 1 calc R U
C32 C 0.4511(4) 0.6200(2) 0.4939(2) 0.0300(10) Uani 1 1 d . .
H32 H 0.3736 0.6078 0.5191 0.036 Uiso 1 1 calc R U
C33 C 0.6867(4) 0.7682(2) 0.3107(2) 0.0323(10) Uani 1 1 d . .
H33A H 0.7464 0.7768 0.3329 0.048 Uiso 1 1 calc R U
H33B H 0.6726 0.8070 0.2744 0.048 Uiso 1 1 calc R U
H33C H 0.7195 0.7349 0.2977 0.048 Uiso 1 1 calc R U
C34 C 0.7846(4) 0.5588(2) 0.4931(2) 0.0406(12) Uani 1 1 d . .
H34A H 0.8485 0.5841 0.4979 0.049 Uiso 1 1 calc R U
H34B H 0.7625 0.5227 0.5334 0.049 Uiso 1 1 calc R U
C35 C 0.8378(5) 0.5334(2) 0.4470(2) 0.0403(12) Uani 1 1 d . .
H35 H 0.7847 0.5099 0.4365 0.048 Uiso 1 1 calc R U
C36 C 0.9527(5) 0.5415(3) 0.4202(3) 0.0518(15) Uani 1 1 d . .
H36A H 1.0085 0.5648 0.4296 0.062 Uiso 1 1 calc R U
H36B H 0.9802 0.5240 0.3913 0.062 Uiso 1 1 calc R U
C37 C 0.0709(4) 0.65086(19) 0.53091(18) 0.0229(8) Uani 1 1 d . .
C38 C 0.0870(4) 0.60871(19) 0.59158(19) 0.0266(9) Uani 1 1 d . .
C39 C -0.0121(4) 0.5959(2) 0.63722(19) 0.0300(10) Uani 1 1 d . .
H39 H -0.0025 0.5667 0.6781 0.036 Uiso 1 1 calc R U
C40 C -0.1273(4) 0.6254(2) 0.6241(2) 0.0316(10) Uani 1 1 d . .
C41 C -0.1400(4) 0.6683(2) 0.5643(2) 0.0318(10) Uani 1 1 d . .
H41 H -0.2167 0.6895 0.5551 0.038 Uiso 1 1 calc R U
C42 C -0.0406(4) 0.6804(2) 0.5179(2) 0.0288(9) Uani 1 1 d . .
H42 H -0.0502 0.7092 0.4769 0.035 Uiso 1 1 calc R U
C43 C 0.2265(5) 0.5498(3) 0.6625(2) 0.0425(13) Uani 1 1 d . .
H43A H 0.2036 0.5765 0.6849 0.064 Uiso 1 1 calc R U
H43B H 0.3146 0.5389 0.6633 0.064 Uiso 1 1 calc R U
H43C H 0.1772 0.5108 0.6820 0.064 Uiso 1 1 calc R U
C44 C -0.2352(4) 0.6107(3) 0.6754(2) 0.0427(13) Uani 1 1 d . .
H44A H -0.2282 0.5662 0.7058 0.051 Uiso 1 1 calc R U
H44B H -0.2303 0.6386 0.6968 0.051 Uiso 1 1 calc R U
C45 C -0.3570(5) 0.6200(3) 0.6527(3) 0.0496(14) Uani 1 1 d . .
H45 H -0.3737 0.5950 0.6320 0.060 Uiso 1 1 calc R U
C46 C -0.4432(6) 0.6592(3) 0.6586(3) 0.070(2) Uani 1 1 d . .
H46A H -0.4305 0.6851 0.6790 0.084 Uiso 1 1 calc R U
H46B H -0.5188 0.6619 0.6425 0.084 Uiso 1 1 calc R U
C47 C -0.0810(4) 0.8252(2) 0.54174(19) 0.0257(9) Uani 1 1 d . .
H47 H -0.0348 0.7872 0.5488 0.031 Uiso 1 1 calc R U
C48 C -0.1925(4) 0.8220(2) 0.5783(2) 0.0282(9) Uani 1 1 d . .
H48 H -0.2234 0.7825 0.6093 0.034 Uiso 1 1 calc R U
C49 C -0.2583(4) 0.8779(2) 0.5685(2) 0.0310(10) Uani 1 1 d . .
H49 H -0.3346 0.8774 0.5933 0.037 Uiso 1 1 calc R U
C50 C -0.2115(4) 0.9346(2) 0.52210(19) 0.0265(9) Uani 1 1 d . .
H50 H -0.2553 0.9734 0.5148 0.032 Uiso 1 1 calc R U
C51 C -0.1001(3) 0.93393(18) 0.48664(18) 0.0191(8) Uani 1 1 d . .
C52 C -0.0457(4) 0.99179(18) 0.43473(17) 0.0189(8) Uani 1 1 d . .
C53 C -0.0959(4) 1.05211(19) 0.42104(19) 0.0227(8) Uani 1 1 d . .
H53 H -0.1661 1.0583 0.4463 0.027 Uiso 1 1 calc R U
C54 C -0.0419(4) 1.1030(2) 0.3701(2) 0.0270(9) Uani 1 1 d . .
H54 H -0.0746 1.1447 0.3601 0.032 Uiso 1 1 calc R U
C55 C 0.0599(4) 1.0931(2) 0.3336(2) 0.0267(9) Uani 1 1 d . .
H55 H 0.0964 1.1272 0.2976 0.032 Uiso 1 1 calc R U
C56 C 0.1069(4) 1.03225(19) 0.35097(19) 0.0251(9) Uani 1 1 d . .
H56 H 0.1783 1.0254 0.3269 0.030 Uiso 1 1 calc R U
I3 I 1.09232(3) 0.56429(2) 0.19295(2) 0.03307(8) Uani 1 1 d . .
I4 I 1.25530(2) 0.63914(2) 0.01191(2) 0.02304(6) Uani 1 1 d . .
Cu3 Cu 1.08250(5) 0.65609(2) 0.08934(2) 0.02131(11) Uani 1 1 d . .
Cu4 Cu 1.04498(4) 0.66824(2) -0.03294(2) 0.01790(10) Uani 1 1 d . .
P3 P 0.95475(9) 0.73741(5) 0.07086(5) 0.0179(2) Uani 1 1 d . .
P4 P 0.99082(9) 0.76634(4) -0.05999(4) 0.01550(19) Uani 1 1 d . .
O9 O 0.9704(2) 0.78510(13) 0.10217(12) 0.0219(6) Uani 1 1 d . .
O10 O 0.9506(3) 0.84977(14) 0.16704(14) 0.0272(7) Uani 1 1 d . .
O11 O 0.8094(2) 0.72329(13) 0.09357(12) 0.0215(6) Uani 1 1 d . .
O12 O 0.5832(3) 0.69028(14) 0.10136(13) 0.0279(7) Uani 1 1 d . .
O13 O 1.0825(2) 0.82540(12) -0.10286(12) 0.0185(5) Uani 1 1 d . .
O14 O 1.3103(2) 0.80887(13) -0.07293(13) 0.0236(6) Uani 1 1 d . .
O15 O 0.8771(2) 0.78840(12) -0.10176(12) 0.0200(6) Uani 1 1 d . .
O16 O 0.8908(3) 0.75842(13) -0.19779(12) 0.0225(6) Uani 1 1 d . .
N4 N 0.9420(3) 0.78907(15) -0.00238(14) 0.0186(7) Uani 1 1 d . .
N5 N 0.9145(3) 0.59705(15) 0.00952(15) 0.0198(7) Uani 1 1 d . .
N6 N 1.0661(3) 0.62888(14) -0.09550(15) 0.0192(7) Uani 1 1 d . .
C57 C 1.0812(4) 0.80764(18) 0.10771(17) 0.0201(8) Uani 1 1 d . .
C58 C 1.0685(4) 0.84234(18) 0.14379(17) 0.0205(8) Uani 1 1 d . .
C59 C 1.1740(4) 0.86566(19) 0.15276(19) 0.0256(9) Uani 1 1 d . .
H59 H 1.1661 0.8892 0.1771 0.031 Uiso 1 1 calc R U
C60 C 1.2913(4) 0.85548(19) 0.12709(19) 0.0251(9) Uani 1 1 d . .
C61 C 1.3011(4) 0.8216(2) 0.0909(2) 0.0279(9) Uani 1 1 d . .
H61 H 1.3805 0.8145 0.0728 0.033 Uiso 1 1 calc R U
C62 C 1.1965(4) 0.7980(2) 0.0807(2) 0.0272(9) Uani 1 1 d . .
H62 H 1.2045 0.7754 0.0555 0.033 Uiso 1 1 calc R U
C63 C 0.9347(4) 0.8822(2) 0.2066(2) 0.0323(10) Uani 1 1 d . .
H63A H 0.9782 0.8588 0.2424 0.048 Uiso 1 1 calc R U
H63B H 0.8463 0.8847 0.2203 0.048 Uiso 1 1 calc R U
H63C H 0.9687 0.9251 0.1841 0.048 Uiso 1 1 calc R U
C64 C 1.4066(4) 0.8812(2) 0.1379(2) 0.0345(11) Uani 1 1 d . .
H64A H 1.4421 0.9152 0.0984 0.041 Uiso 1 1 calc R U
H64B H 1.3811 0.9008 0.1671 0.041 Uiso 1 1 calc R U
C65 C 1.5055(5) 0.8336(2) 0.1622(3) 0.0420(12) Uani 1 1 d . .
H65 H 1.4802 0.7969 0.1986 0.050 Uiso 1 1 calc R U
C66 C 1.6197(5) 0.8355(3) 0.1407(3) 0.0445(13) Uani 1 1 d . .
H66A H 1.6511 0.8709 0.1045 0.053 Uiso 1 1 calc R U
H66B H 1.6734 0.8016 0.1610 0.053 Uiso 1 1 calc R U
C67 C 0.7515(4) 0.68617(18) 0.15276(17) 0.0194(8) Uani 1 1 d . .
C68 C 0.6291(4) 0.66999(19) 0.15652(18) 0.0220(8) Uani 1 1 d . .
C69 C 0.5621(4) 0.6363(2) 0.21348(19) 0.0256(9) Uani 1 1 d . .
H69 H 0.4783 0.6258 0.2160 0.031 Uiso 1 1 calc R U
C70 C 0.6165(4) 0.6177(2) 0.26755(19) 0.0262(9) Uani 1 1 d . .
C71 C 0.7387(4) 0.6325(2) 0.26261(19) 0.0292(10) Uani 1 1 d . .
H71 H 0.7775 0.6185 0.2988 0.035 Uiso 1 1 calc R U
C72 C 0.8070(4) 0.66750(19) 0.20581(19) 0.0239(9) Uani 1 1 d . .
H72 H 0.8905 0.6785 0.2035 0.029 Uiso 1 1 calc R U
C73 C 0.4606(4) 0.6703(2) 0.1044(2) 0.0339(10) Uani 1 1 d . .
H73A H 0.4579 0.6238 0.1220 0.051 Uiso 1 1 calc R U
H73B H 0.4365 0.6877 0.0629 0.051 Uiso 1 1 calc R U
H73C H 0.4032 0.6858 0.1304 0.051 Uiso 1 1 calc R U
C74 C 0.5373(5) 0.5843(3) 0.3292(2) 0.0414(12) Uani 1 1 d . .
H74A H 0.5913 0.5563 0.3594 0.050 Uiso 1 1 calc R U
H74B H 0.5012 0.6166 0.3435 0.050 Uiso 1 1 calc R U
C75 C 0.4360(5) 0.5458(3) 0.3281(3) 0.0518(15) Uani 1 1 d . .
H75 H 0.4582 0.5123 0.3157 0.062 Uiso 1 1 calc R U
C76 C 0.3175(5) 0.5540(3) 0.3430(3) 0.0601(18) Uani 1 1 d . .
H76A H 0.2914 0.5869 0.3557 0.072 Uiso 1 1 calc R U
H76B H 0.2580 0.5270 0.3411 0.072 Uiso 1 1 calc R U
C77 C 1.1784(4) 0.81438(17) -0.14321(18) 0.0201(8) Uani 1 1 d . .
C78 C 1.2965(4) 0.80363(18) -0.12558(18) 0.0209(8) Uani 1 1 d . .
C79 C 1.3894(4) 0.78787(19) -0.16195(19) 0.0229(8) Uani 1 1 d . .
H79 H 1.4695 0.7781 -0.1495 0.027 Uiso 1 1 calc R U
C80 C 1.3682(4) 0.7859(2) -0.2170(2) 0.0277(9) Uani 1 1 d . .
C81 C 1.2517(4) 0.8010(2) -0.23503(19) 0.0267(9) Uani 1 1 d . .
H81 H 1.2370 0.8019 -0.2732 0.032 Uiso 1 1 calc R U
C82 C 1.1553(4) 0.81505(19) -0.19790(18) 0.0222(8) Uani 1 1 d . .
H82 H 1.0750 0.8249 -0.2102 0.027 Uiso 1 1 calc R U
C83 C 1.4337(4) 0.8014(2) -0.0574(2) 0.0336(10) Uani 1 1 d . .
H83A H 1.4627 0.7580 -0.0491 0.050 Uiso 1 1 calc R U
H83B H 1.4345 0.8093 -0.0207 0.050 Uiso 1 1 calc R U
H83C H 1.4885 0.8317 -0.0918 0.050 Uiso 1 1 calc R U
C84 C 1.4701(5) 0.7653(3) -0.2540(2) 0.0390(12) Uani 1 1 d . .
H84A H 1.4930 0.7210 -0.2283 0.047 Uiso 1 1 calc R U
H84B H 1.4369 0.7653 -0.2900 0.047 Uiso 1 1 calc R U
C85 C 1.5831(5) 0.8039(3) -0.2763(2) 0.0436(13) Uani 1 1 d . .
H85 H 1.6474 0.7901 -0.2990 0.052 Uiso 1 1 calc R U
C86 C 1.6072(5) 0.8552(3) -0.2692(2) 0.0480(14) Uani 1 1 d . .
H86A H 1.5468 0.8715 -0.2470 0.058 Uiso 1 1 calc R U
H86B H 1.6849 0.8757 -0.2863 0.058 Uiso 1 1 calc R U
C87 C 0.7970(4) 0.74186(18) -0.09832(18) 0.0197(8) Uani 1 1 d . .
C88 C 0.8034(3) 0.72709(18) -0.14904(18) 0.0194(8) Uani 1 1 d . .
C89 C 0.7219(4) 0.68233(19) -0.14730(18) 0.0218(8) Uani 1 1 d . .
H89 H 0.7237 0.6731 -0.1822 0.026 Uiso 1 1 calc R U
C90 C 0.6375(4) 0.65089(19) -0.09477(19) 0.0220(8) Uani 1 1 d . .
C91 C 0.6348(4) 0.66544(19) -0.04442(18) 0.0220(8) Uani 1 1 d . .
H91 H 0.5784 0.6441 -0.0084 0.026 Uiso 1 1 calc R U
C92 C 0.7139(4) 0.71106(18) -0.04644(18) 0.0200(8) Uani 1 1 d . .
H92 H 0.7107 0.7211 -0.0120 0.024 Uiso 1 1 calc R U
C93 C 0.9146(4) 0.7352(2) -0.24466(19) 0.0267(9) Uani 1 1 d . .
H93A H 0.9242 0.6889 -0.2255 0.040 Uiso 1 1 calc R U
H93B H 0.9907 0.7545 -0.2717 0.040 Uiso 1 1 calc R U
H93C H 0.8451 0.7465 -0.2689 0.040 Uiso 1 1 calc R U
C94 C 0.5472(4) 0.6031(2) -0.0934(2) 0.0298(10) Uani 1 1 d . .
H94A H 0.5214 0.5739 -0.0500 0.036 Uiso 1 1 calc R U
H94B H 0.4724 0.6263 -0.1105 0.036 Uiso 1 1 calc R U
C95 C 0.5951(5) 0.5645(2) -0.1280(2) 0.0414(12) Uani 1 1 d . .
H95 H 0.6678 0.5403 -0.1159 0.050 Uiso 1 1 calc R U
C96 C 0.5497(6) 0.5599(3) -0.1723(3) 0.0555(16) Uani 1 1 d . .
H96A H 0.4770 0.5830 -0.1864 0.067 Uiso 1 1 calc R U
H96B H 0.5889 0.5334 -0.1909 0.067 Uiso 1 1 calc R U
C97 C 0.8845(4) 0.85109(18) -0.01556(17) 0.0238(9) Uani 1 1 d . .
C98 C 0.7569(4) 0.8569(2) -0.0123(2) 0.0333(11) Uani 1 1 d . .
H98 H 0.7069 0.8206 -0.0003 0.040 Uiso 1 1 calc R U
C99 C 0.7025(5) 0.9167(2) -0.0268(2) 0.0431(13) Uani 1 1 d . .
H99 H 0.6151 0.9214 -0.0254 0.052 Uiso 1 1 calc R U
C100 C 0.7758(6) 0.9687(2) -0.0430(2) 0.0471(14) Uani 1 1 d . .
H100 H 0.7384 1.0093 -0.0525 0.056 Uiso 1 1 calc R U
C101 C 0.9032(6) 0.9630(2) -0.0459(2) 0.0458(14) Uani 1 1 d . .
H101 H 0.9524 0.9995 -0.0573 0.055 Uiso 1 1 calc R U
C102 C 0.9597(5) 0.9034(2) -0.0320(2) 0.0342(11) Uani 1 1 d . .
H102 H 1.0471 0.8989 -0.0338 0.041 Uiso 1 1 calc R U
C103 C 0.8394(4) 0.58406(18) 0.06191(19) 0.0232(8) Uani 1 1 d . .
H103 H 0.8504 0.6067 0.0857 0.028 Uiso 1 1 calc R U
C104 C 0.7461(4) 0.5391(2) 0.0835(2) 0.0294(10) Uani 1 1 d . .
H104 H 0.6935 0.5316 0.1208 0.035 Uiso 1 1 calc R U
C105 C 0.7315(4) 0.5056(2) 0.0493(2) 0.0310(10) Uani 1 1 d . .
H105 H 0.6687 0.4743 0.0628 0.037 Uiso 1 1 calc R U
C106 C 0.8095(4) 0.51831(19) -0.0047(2) 0.0254(9) Uani 1 1 d . .
H106 H 0.8018 0.4952 -0.0285 0.031 Uiso 1 1 calc R U
C107 C 0.8994(4) 0.56505(17) -0.02447(19) 0.0200(8) Uani 1 1 d . .
C108 C 0.9848(4) 0.58175(18) -0.08272(19) 0.0210(8) Uani 1 1 d . .
C109 C 0.9841(4) 0.55232(19) -0.1222(2) 0.0261(9) Uani 1 1 d . .
H109 H 0.9261 0.5197 -0.1130 0.031 Uiso 1 1 calc R U
C110 C 1.0686(4) 0.5710(2) -0.1752(2) 0.0335(11) Uani 1 1 d . .
H110 H 1.0689 0.5514 -0.2028 0.040 Uiso 1 1 calc R U
C111 C 1.1526(4) 0.6182(2) -0.18751(19) 0.0297(10) Uani 1 1 d . .
H111 H 1.2118 0.6316 -0.2234 0.036 Uiso 1 1 calc R U
C112 C 1.1483(4) 0.64573(19) -0.14623(19) 0.0249(9) Uani 1 1 d . .
H112 H 1.2065 0.6780 -0.1544 0.030 Uiso 1 1 calc R U

loop_
_atom_site_aniso_label
_atom_site_aniso_U_11
_atom_site_aniso_U_22
_atom_site_aniso_U_33
_atom_site_aniso_U_23
_atom_site_aniso_U_13
_atom_site_aniso_U_12
I1 0.01607(13) 0.03445(15) 0.03409(16) -0.02071(13) -0.00220(11) -0.00105(10)
I2 0.04118(18) 0.03504(16) 0.01915(13) -0.01341(12) -0.00627(12) 0.00995(13)
Cu1 0.0164(2) 0.0223(2) 0.0195(2) -0.0119(2) -0.00038(19) 0.00051(18)
Cu2 0.0220(3) 0.0304(3) 0.0199(2) -0.0138(2) -0.0044(2) 0.0038(2)
P1 0.0151(5) 0.0188(5) 0.0155(5) -0.0085(4) -0.0014(4) 0.0013(4)
P2 0.0170(5) 0.0198(5) 0.0149(5) -0.0068(4) -0.0014(4) 0.0009(4)
O1 0.0163(14) 0.0212(14) 0.0170(13) -0.0070(11) -0.0018(11) -0.0009(10)
O2 0.0246(16) 0.0223(15) 0.0243(15) -0.0027(12) -0.0027(12) 0.0038(12)
O3 0.0143(14) 0.0213(14) 0.0231(14) -0.0107(12) -0.0023(11) 0.0021(10)
O4 0.0178(15) 0.0263(15) 0.0293(16) -0.0087(13) -0.0003(12) 0.0024(11)
O5 0.0178(14) 0.0269(15) 0.0190(14) -0.0081(12) -0.0018(11) 0.0059(11)
O6 0.0204(15) 0.0310(16) 0.0254(16) -0.0046(13) 0.0028(12) 0.0013(12)
O7 0.0255(16) 0.0202(14) 0.0172(14) -0.0050(11) 0.0016(12) -0.0003(11)
O8 0.0291(17) 0.0335(17) 0.0237(16) -0.0043(14) -0.0024(13) 0.0064(13)
N1 0.0170(16) 0.0200(16) 0.0146(15) -0.0084(13) -0.0009(13) -0.0006(12)
N2 0.0154(17) 0.0272(18) 0.0189(16) -0.0126(14) -0.0012(13) 0.0008(13)
N3 0.0198(18) 0.0249(17) 0.0201(17) -0.0128(14) -0.0019(14) 0.0000(13)
C1 0.019(2) 0.0208(19) 0.0167(18) -0.0105(16) 0.0005(15) -0.0024(14)
C2 0.021(2) 0.023(2) 0.0173(19) -0.0106(16) -0.0014(16) 0.0020(15)
C3 0.027(2) 0.0191(19) 0.0175(19) -0.0043(16) -0.0003(16) -0.0053(16)
C4 0.024(2) 0.031(2) 0.0183(19) -0.0121(17) -0.0025(16) -0.0061(17)
C5 0.017(2) 0.032(2) 0.021(2) -0.0126(18) -0.0053(16) -0.0015(16)
C6 0.022(2) 0.0204(19) 0.0183(19) -0.0077(16) -0.0049(16) 0.0014(15)
C7 0.035(3) 0.028(2) 0.023(2) -0.0021(18) -0.0023(19) 0.0061(19)
C8 0.024(2) 0.036(3) 0.032(2) -0.010(2) -0.0023(19) -0.0095(18)
C9 0.032(3) 0.046(3) 0.053(3) -0.024(3) 0.009(2) -0.012(2)
C10 0.079(5) 0.057(4) 0.055(4) -0.035(3) 0.020(3) -0.011(3)
C11 0.0144(19) 0.025(2) 0.024(2) -0.0150(17) -0.0061(16) 0.0043(15)
C12 0.021(2) 0.022(2) 0.021(2) -0.0099(16) -0.0054(16) 0.0014(15)
C13 0.019(2) 0.027(2) 0.028(2) -0.0121(18) -0.0053(17) 0.0010(16)
C14 0.020(2) 0.032(2) 0.030(2) -0.0203(19) -0.0075(17) 0.0079(17)
C15 0.022(2) 0.023(2) 0.029(2) -0.0115(18) -0.0105(17) 0.0035(16)
C16 0.019(2) 0.025(2) 0.023(2) -0.0121(17) -0.0040(16) 0.0008(16)
C17 0.019(2) 0.031(2) 0.029(2) -0.0123(19) 0.0032(18) -0.0019(17)
C18 0.020(2) 0.030(2) 0.038(3) -0.018(2) -0.0079(19) 0.0047(17)
C19 0.036(3) 0.046(3) 0.055(3) -0.029(3) -0.026(3) 0.018(2)
C20 0.053(4) 0.057(4) 0.051(3) -0.031(3) -0.022(3) 0.016(3)
C21 0.027(2) 0.0170(18) 0.0166(18) -0.0082(15) -0.0087(16) 0.0051(15)
C22 0.033(2) 0.023(2) 0.020(2) -0.0124(17) -0.0020(17) -0.0007(17)
C23 0.047(3) 0.025(2) 0.020(2) -0.0106(18) 0.004(2) 0.0004(19)
C24 0.051(3) 0.030(2) 0.030(2) -0.019(2) -0.013(2) 0.000(2)
C25 0.039(3) 0.034(3) 0.045(3) -0.021(2) -0.016(2) -0.002(2)
C26 0.029(2) 0.030(2) 0.027(2) -0.0132(19) -0.0041(18) -0.0021(18)
C27 0.019(2) 0.0202(19) 0.020(2) -0.0086(16) -0.0061(16) 0.0063(15)
C28 0.022(2) 0.022(2) 0.024(2) -0.0103(17) -0.0048(17) 0.0018(15)
C29 0.022(2) 0.034(2) 0.027(2) -0.0127(19) -0.0014(18) 0.0007(17)
C30 0.027(2) 0.036(2) 0.028(2) -0.011(2) -0.0079(19) 0.0076(19)
C31 0.028(3) 0.044(3) 0.026(2) 0.000(2) -0.002(2) 0.011(2)
C32 0.023(2) 0.036(2) 0.023(2) -0.0062(19) -0.0010(18) 0.0025(18)
C33 0.026(2) 0.030(2) 0.033(2) -0.010(2) 0.0092(19) -0.0044(18)
C34 0.024(3) 0.047(3) 0.039(3) -0.006(2) -0.008(2) 0.011(2)
C35 0.034(3) 0.030(2) 0.057(3) -0.017(2) -0.016(2) 0.011(2)
C36 0.045(3) 0.048(3) 0.056(4) -0.020(3) 0.004(3) 0.011(3)
C37 0.023(2) 0.023(2) 0.0182(19) -0.0058(16) 0.0034(16) -0.0022(16)
C38 0.029(2) 0.022(2) 0.021(2) -0.0025(17) -0.0005(18) -0.0005(17)
C39 0.034(3) 0.027(2) 0.017(2) 0.0010(17) 0.0024(18) -0.0003(18)
C40 0.031(3) 0.030(2) 0.026(2) -0.0053(19) 0.0011(19) -0.0006(18)
C41 0.023(2) 0.033(2) 0.028(2) -0.003(2) 0.0012(18) -0.0001(18)
C42 0.025(2) 0.031(2) 0.022(2) -0.0032(18) 0.0001(18) -0.0033(18)
C43 0.038(3) 0.051(3) 0.025(2) -0.003(2) -0.007(2) 0.010(2)
C44 0.031(3) 0.047(3) 0.031(3) -0.004(2) 0.012(2) 0.004(2)
C45 0.035(3) 0.051(3) 0.050(3) -0.013(3) 0.010(3) -0.003(2)
C46 0.040(4) 0.082(5) 0.068(5) -0.019(4) 0.006(3) 0.013(3)
C47 0.023(2) 0.030(2) 0.022(2) -0.0109(18) -0.0001(17) 0.0013(17)
C48 0.022(2) 0.035(2) 0.023(2) -0.0096(19) 0.0039(17) -0.0025(17)
C49 0.021(2) 0.045(3) 0.024(2) -0.015(2) 0.0063(18) 0.0029(19)
C50 0.025(2) 0.033(2) 0.022(2) -0.0132(18) -0.0025(17) 0.0070(17)
C51 0.0154(19) 0.026(2) 0.0191(19) -0.0114(16) -0.0054(15) 0.0022(15)
C52 0.019(2) 0.025(2) 0.0168(18) -0.0126(16) -0.0020(15) -0.0013(15)
C53 0.020(2) 0.027(2) 0.025(2) -0.0152(18) -0.0050(17) 0.0052(16)
C54 0.029(2) 0.022(2) 0.033(2) -0.0133(19) -0.0107(19) 0.0036(17)
C55 0.027(2) 0.024(2) 0.027(2) -0.0088(18) -0.0013(18) -0.0021(17)
C56 0.023(2) 0.029(2) 0.025(2) -0.0135(18) 0.0018(17) -0.0036(16)
I3 0.0549(2) 0.02204(14) 0.02259(14) -0.00714(11) -0.01308(13) 0.00049(12)
I4 0.01641(13) 0.02564(13) 0.02936(14) -0.01269(11) -0.00638(10) 0.00061(10)
Cu3 0.0229(3) 0.0207(2) 0.0209(2) -0.0079(2) -0.0069(2) -0.00039(19)
Cu4 0.0158(2) 0.0172(2) 0.0215(2) -0.00851(19) -0.00291(19) -0.00108(17)
P3 0.0196(5) 0.0191(5) 0.0149(5) -0.0067(4) -0.0020(4) -0.0024(4)
P4 0.0139(5) 0.0172(5) 0.0153(5) -0.0068(4) -0.0013(4) -0.0009(3)
O9 0.0217(15) 0.0274(15) 0.0201(14) -0.0137(12) -0.0007(11) -0.0025(11)
O10 0.0255(16) 0.0361(17) 0.0295(16) -0.0227(14) -0.0040(13) -0.0006(13)
O11 0.0205(15) 0.0267(15) 0.0142(13) -0.0059(12) 0.0006(11) -0.0043(11)
O12 0.0229(16) 0.0414(18) 0.0170(14) -0.0089(13) -0.0036(12) -0.0052(13)
O13 0.0182(14) 0.0180(13) 0.0183(13) -0.0073(11) 0.0011(11) -0.0033(10)
O14 0.0176(15) 0.0301(16) 0.0249(15) -0.0130(13) -0.0037(12) 0.0004(11)
O15 0.0182(14) 0.0196(13) 0.0198(14) -0.0047(11) -0.0044(11) -0.0041(10)
O16 0.0244(15) 0.0265(15) 0.0161(14) -0.0093(12) 0.0029(11) -0.0068(11)
N4 0.0198(17) 0.0186(16) 0.0183(16) -0.0089(13) -0.0030(13) 0.0030(12)
N5 0.0189(17) 0.0169(16) 0.0215(17) -0.0051(13) -0.0048(14) -0.0011(12)
N6 0.0194(17) 0.0159(15) 0.0235(17) -0.0087(14) -0.0053(14) 0.0023(12)
C57 0.023(2) 0.0196(19) 0.0170(19) -0.0070(16) -0.0026(16) -0.0023(15)
C58 0.025(2) 0.0205(19) 0.0164(19) -0.0082(16) -0.0037(16) 0.0024(15)
C59 0.032(2) 0.025(2) 0.024(2) -0.0130(18) -0.0098(18) 0.0017(17)
C60 0.029(2) 0.026(2) 0.024(2) -0.0128(18) -0.0061(18) -0.0019(17)
C61 0.027(2) 0.031(2) 0.028(2) -0.0155(19) 0.0020(18) -0.0030(17)
C62 0.034(3) 0.030(2) 0.026(2) -0.0198(19) -0.0005(19) -0.0046(18)
C63 0.031(3) 0.044(3) 0.032(2) -0.027(2) -0.002(2) 0.000(2)
C64 0.033(3) 0.039(3) 0.046(3) -0.029(2) -0.013(2) -0.002(2)
C65 0.042(3) 0.034(3) 0.047(3) -0.013(2) -0.010(2) -0.006(2)
C66 0.044(3) 0.054(3) 0.044(3) -0.030(3) -0.005(3) 0.006(2)
C67 0.023(2) 0.0210(19) 0.0120(17) -0.0055(15) 0.0023(15) -0.0019(15)
C68 0.022(2) 0.027(2) 0.0182(19) -0.0101(17) -0.0061(16) 0.0007(16)
C69 0.020(2) 0.034(2) 0.021(2) -0.0098(18) 0.0010(17) -0.0046(17)
C70 0.029(2) 0.029(2) 0.018(2) -0.0064(18) -0.0032(17) -0.0064(17)
C71 0.027(2) 0.039(3) 0.019(2) -0.0087(19) -0.0037(18) -0.0056(19)
C72 0.019(2) 0.028(2) 0.023(2) -0.0084(18) -0.0030(17) -0.0050(16)
C73 0.023(2) 0.049(3) 0.031(2) -0.015(2) -0.0092(19) -0.003(2)
C74 0.038(3) 0.061(3) 0.016(2) -0.006(2) -0.001(2) -0.015(2)
C75 0.043(3) 0.051(3) 0.043(3) -0.002(3) -0.006(3) -0.007(3)
C76 0.033(3) 0.066(4) 0.049(4) 0.007(3) -0.002(3) -0.006(3)
C77 0.019(2) 0.0156(18) 0.023(2) -0.0064(16) 0.0032(16) -0.0018(14)
C78 0.020(2) 0.0218(19) 0.0191(19) -0.0075(16) 0.0018(16) -0.0030(15)
C79 0.015(2) 0.027(2) 0.026(2) -0.0113(18) 0.0017(16) -0.0036(15)
C80 0.025(2) 0.027(2) 0.029(2) -0.0107(19) 0.0033(18) -0.0025(17)
C81 0.032(2) 0.030(2) 0.020(2) -0.0117(18) 0.0002(18) -0.0069(18)
C82 0.019(2) 0.027(2) 0.022(2) -0.0109(17) -0.0048(16) -0.0020(16)
C83 0.023(2) 0.049(3) 0.032(2) -0.019(2) -0.0096(19) 0.004(2)
C84 0.038(3) 0.051(3) 0.031(3) -0.021(2) 0.000(2) 0.007(2)
C85 0.030(3) 0.057(3) 0.027(3) -0.007(2) 0.005(2) 0.013(2)
C86 0.025(3) 0.061(4) 0.041(3) -0.005(3) 0.000(2) -0.009(2)
C87 0.0165(19) 0.0212(19) 0.022(2) -0.0083(16) -0.0080(16) 0.0015(15)
C88 0.0148(19) 0.0217(19) 0.0177(19) -0.0045(16) -0.0026(15) 0.0027(14)
C89 0.017(2) 0.029(2) 0.021(2) -0.0107(17) -0.0054(16) -0.0001(16)
C90 0.018(2) 0.025(2) 0.023(2) -0.0088(17) -0.0036(16) -0.0019(15)
C91 0.016(2) 0.026(2) 0.021(2) -0.0064(17) -0.0009(16) 0.0003(15)
C92 0.018(2) 0.025(2) 0.0162(18) -0.0080(16) -0.0034(15) -0.0001(15)
C93 0.027(2) 0.029(2) 0.023(2) -0.0114(18) 0.0006(18) -0.0021(17)
C94 0.025(2) 0.035(2) 0.031(2) -0.014(2) -0.0013(19) -0.0099(18)
C95 0.035(3) 0.046(3) 0.051(3) -0.028(3) 0.003(2) -0.016(2)
C96 0.058(4) 0.067(4) 0.049(3) -0.035(3) 0.015(3) -0.028(3)
C97 0.039(3) 0.0180(19) 0.0117(18) -0.0047(15) -0.0021(17) 0.0055(17)
C98 0.039(3) 0.030(2) 0.022(2) -0.0057(19) 0.003(2) 0.010(2)
C99 0.049(3) 0.038(3) 0.030(3) -0.008(2) 0.002(2) 0.024(2)
C100 0.075(4) 0.031(3) 0.033(3) -0.016(2) -0.004(3) 0.025(3)
C101 0.086(5) 0.023(2) 0.027(3) -0.008(2) -0.010(3) -0.001(2)
C102 0.053(3) 0.027(2) 0.025(2) -0.0130(19) -0.005(2) 0.000(2)
C103 0.020(2) 0.020(2) 0.024(2) -0.0052(17) -0.0027(17) -0.0005(15)
C104 0.019(2) 0.030(2) 0.031(2) -0.0047(19) -0.0007(18) -0.0029(17)
C105 0.020(2) 0.025(2) 0.044(3) -0.007(2) -0.010(2) -0.0060(17)
C106 0.027(2) 0.0183(19) 0.031(2) -0.0075(17) -0.0094(18) -0.0020(16)
C107 0.018(2) 0.0159(18) 0.026(2) -0.0067(16) -0.0100(16) 0.0017(14)
C108 0.019(2) 0.0159(18) 0.027(2) -0.0056(16) -0.0104(17) 0.0019(14)
C109 0.030(2) 0.023(2) 0.032(2) -0.0157(18) -0.0134(19) 0.0041(17)
C110 0.041(3) 0.033(2) 0.034(3) -0.021(2) -0.011(2) 0.007(2)
C111 0.042(3) 0.030(2) 0.017(2) -0.0104(18) -0.0018(19) 0.0044(19)
C112 0.025(2) 0.023(2) 0.026(2) -0.0100(17) -0.0010(17) 0.0000(16)

loop_
_atom_type_symbol
_atom_type_description
_atom_type_scat_dispersion_real
_atom_type_scat_dispersion_imag
_atom_type_scat_source
C C 0.0033 0.0016 'International Tables Vol C Tables 4.2.6.8 and 6.1.1.4'
H H 0.0000 0.0000 'International Tables Vol C Tables 4.2.6.8 and 6.1.1.4'
N N 0.0061 0.0033 'International Tables Vol C Tables 4.2.6.8 and 6.1.1.4'
O O 0.0106 0.0060 'International Tables Vol C Tables 4.2.6.8 and 6.1.1.4'
P P 0.1023 0.0942 'International Tables Vol C Tables 4.2.6.8 and 6.1.1.4'
Cu Cu 0.3201 1.2651 'International Tables Vol C Tables 4.2.6.8 and 6.1.1.4'
I I -0.4742 1.8119 'International Tables Vol C Tables 4.2.6.8 and 6.1.1.4'

loop_
_geom_angle_atom_site_label_1
_geom_angle_atom_site_label_2
_geom_angle_atom_site_label_3
_geom_angle
Cu1 I1 Cu2 68.590(17)
N2 Cu1 N3 80.32(13)
N2 Cu1 P1 117.33(10)
N3 Cu1 P1 117.10(9)
N2 Cu1 I1 118.69(9)
N3 Cu1 I1 102.83(9)
P1 Cu1 I1 114.71(3)
N2 Cu1 Cu2 96.01(9)
N3 Cu1 Cu2 153.56(9)
P1 Cu1 Cu2 87.99(3)
I1 Cu1 Cu2 55.867(16)
P2 Cu2 I2 128.80(4)
P2 Cu2 I1 119.12(3)
I2 Cu2 I1 111.83(2)
P2 Cu2 Cu1 92.43(3)
I2 Cu2 Cu1 121.57(2)
I1 Cu2 Cu1 55.543(15)
O3 P1 O1 97.01(14)
O3 P1 N1 98.68(15)
O1 P1 N1 102.11(14)
O3 P1 Cu1 114.02(10)
O1 P1 Cu1 117.81(10)
N1 P1 Cu1 122.75(12)
O5 P2 O7 99.05(15)
O5 P2 N1 96.06(15)
O7 P2 N1 103.88(15)
O5 P2 Cu2 120.20(12)
O7 P2 Cu2 117.41(11)
N1 P2 Cu2 116.61(11)
C1 O1 P1 123.8(2)
C2 O2 C7 117.4(3)
C11 O3 P1 118.0(2)
C12 O4 C17 116.3(3)
C27 O5 P2 129.9(2)
C28 O6 C33 117.5(3)
C37 O7 P2 117.6(2)
C38 O8 C43 116.2(3)
C21 N1 P1 119.1(2)
C21 N1 P2 120.7(2)
P1 N1 P2 120.12(18)
C47 N2 C51 118.9(3)
C47 N2 Cu1 126.4(3)
C51 N2 Cu1 114.1(3)
C52 N3 C56 118.7(3)
C52 N3 Cu1 114.2(3)
C56 N3 Cu1 127.2(3)
C6 C1 O1 122.9(3)
C6 C1 C2 120.2(4)
O1 C1 C2 116.8(3)
O2 C2 C3 125.0(4)
O2 C2 C1 115.4(3)
C3 C2 C1 119.6(4)
C2 C3 C4 120.4(4)
C2 C3 H3 119.8
C4 C3 H3 119.8
C5 C4 C3 119.2(4)
C5 C4 C8 120.7(4)
C3 C4 C8 120.0(4)
C4 C5 C6 121.3(4)
C4 C5 H5 119.3
C6 C5 H5 119.3
C1 C6 C5 119.3(4)
C1 C6 H6 120.3
C5 C6 H6 120.3
O2 C7 H7A 109.5
O2 C7 H7B 109.5
H7A C7 H7B 109.5
O2 C7 H7C 109.5
H7A C7 H7C 109.5
H7B C7 H7C 109.5
C9 C8 C4 111.6(4)
C9 C8 H8A 109.3
C4 C8 H8A 109.3
C9 C8 H8B 109.3
C4 C8 H8B 109.3
H8A C8 H8B 108.0
C10 C9 C8 126.9(5)
C10 C9 H9 116.5
C8 C9 H9 116.5
C9 C10 H10A 120.0
C9 C10 H10B 120.0
H10A C10 H10B 120.0
C16 C11 C12 120.9(3)
C16 C11 O3 121.4(3)
C12 C11 O3 117.7(3)
O4 C12 C11 117.1(3)
O4 C12 C13 124.4(4)
C11 C12 C13 118.4(4)
C14 C13 C12 121.2(4)
C14 C13 H13 119.4
C12 C13 H13 119.4
C15 C14 C13 119.3(4)
C15 C14 C18 120.9(4)
C13 C14 C18 119.9(4)
C14 C15 C16 120.5(4)
C14 C15 H15 119.8
C16 C15 H15 119.8
C11 C16 C15 119.8(4)
C11 C16 H16 120.1
C15 C16 H16 120.1
O4 C17 H17A 109.5
O4 C17 H17B 109.5
H17A C17 H17B 109.5
O4 C17 H17C 109.5
H17A C17 H17C 109.5
H17B C17 H17C 109.5
C14 C18 C19 113.5(4)
C14 C18 H18A 108.9
C19 C18 H18A 108.9
C14 C18 H18B 108.9
C19 C18 H18B 108.9
H18A C18 H18B 107.7
C20 C19 C18 127.6(6)
C20 C19 H19 116.2
C18 C19 H19 116.2
C19 C20 H20A 120.0
C19 C20 H20B 120.0
H20A C20 H20B 120.0
C22 C21 C26 120.4(4)
C22 C21 N1 120.3(4)
C26 C21 N1 119.2(4)
C21 C22 C23 119.5(4)
C21 C22 H22 120.2
C23 C22 H22 120.2
C24 C23 C22 120.7(4)
C24 C23 H23 119.7
C22 C23 H23 119.7
C23 C24 C25 119.7(4)
C23 C24 H24 120.1
C25 C24 H24 120.1
C24 C25 C26 120.6(4)
C24 C25 H25 119.7
C26 C25 H25 119.7
C21 C26 C25 119.1(4)
C21 C26 H26 120.5
C25 C26 H26 120.5
C32 C27 O5 124.0(4)
C32 C27 C28 121.2(4)
O5 C27 C28 114.7(3)
O6 C28 C29 125.3(4)
O6 C28 C27 116.1(3)
C29 C28 C27 118.5(4)
C28 C29 C30 121.3(4)
C28 C29 H29 119.4
C30 C29 H29 119.4
C31 C30 C29 118.6(4)
C31 C30 C34 120.8(4)
C29 C30 C34 120.5(4)
C30 C31 C32 120.9(4)
C30 C31 H31 119.6
C32 C31 H31 119.6
C27 C32 C31 119.5(4)
C27 C32 H32 120.3
C31 C32 H32 120.3
O6 C33 H33A 109.5
O6 C33 H33B 109.5
H33A C33 H33B 109.5
O6 C33 H33C 109.5
H33A C33 H33C 109.5
H33B C33 H33C 109.5
C35 C34 C30 113.0(4)
C35 C34 H34A 109.0
C30 C34 H34A 109.0
C35 C34 H34B 109.0
C30 C34 H34B 109.0
H34A C34 H34B 107.8
C36 C35 C34 124.6(5)
C36 C35 H35 117.7
C34 C35 H35 117.7
C35 C36 H36A 120.0
C35 C36 H36B 120.0
H36A C36 H36B 120.0
C42 C37 O7 121.7(4)
C42 C37 C38 120.5(4)
O7 C37 C38 117.8(4)
O8 C38 C39 125.2(4)
O8 C38 C37 115.7(4)
C39 C38 C37 119.1(4)
C38 C39 C40 120.8(4)
C38 C39 H39 119.6
C40 C39 H39 119.6
C41 C40 C39 119.1(4)
C41 C40 C44 121.1(4)
C39 C40 C44 119.8(4)
C40 C41 C42 120.2(4)
C40 C41 H41 119.9
C42 C41 H41 119.9
C37 C42 C41 120.3(4)
C37 C42 H42 119.8
C41 C42 H42 119.8
O8 C43 H43A 109.5
O8 C43 H43B 109.5
H43A C43 H43B 109.5
O8 C43 H43C 109.5
H43A C43 H43C 109.5
H43B C43 H43C 109.5
C45 C44 C40 112.8(4)
C45 C44 H44A 109.0
C40 C44 H44A 109.0
C45 C44 H44B 109.0
C40 C44 H44B 109.0
H44A C44 H44B 107.8
C46 C45 C44 125.8(6)
C46 C45 H45 117.1
C44 C45 H45 117.1
C45 C46 H46A 120.0
C45 C46 H46B 120.0
H46A C46 H46B 120.0
N2 C47 C48 122.7(4)
N2 C47 H47 118.7
C48 C47 H47 118.7
C47 C48 C49 118.3(4)
C47 C48 H48 120.8
C49 C48 H48 120.8
C48 C49 C50 119.4(4)
C48 C49 H49 120.3
C50 C49 H49 120.3
C51 C50 C49 119.0(4)
C51 C50 H50 120.5
C49 C50 H50 120.5
N2 C51 C50 121.7(4)
N2 C51 C52 115.7(3)
C50 C51 C52 122.7(4)
N3 C52 C53 121.6(4)
N3 C52 C51 115.4(3)
C53 C52 C51 123.0(3)
C54 C53 C52 118.9(4)
C54 C53 H53 120.5
C52 C53 H53 120.5
C53 C54 C55 119.7(4)
C53 C54 H54 120.1
C55 C54 H54 120.1
C56 C55 C54 118.2(4)
C56 C55 H55 120.9
C54 C55 H55 120.9
N3 C56 C55 122.8(4)
N3 C56 H56 118.6
C55 C56 H56 118.6
Cu3 I4 Cu4 68.708(17)
P3 Cu3 I3 125.31(3)
P3 Cu3 I4 126.98(3)
I3 Cu3 I4 107.65(2)
P3 Cu3 Cu4 84.87(3)
I3 Cu3 Cu4 134.91(2)
I4 Cu3 Cu4 55.977(15)
N6 Cu4 N5 80.57(13)
N6 Cu4 P4 120.55(9)
N5 Cu4 P4 120.37(9)
N6 Cu4 I4 101.80(9)
N5 Cu4 I4 113.57(9)
P4 Cu4 I4 114.45(3)
N6 Cu4 Cu3 147.74(9)
N5 Cu4 Cu3 88.42(9)
P4 Cu4 Cu3 91.19(3)
I4 Cu4 Cu3 55.314(15)
O11 P3 O9 97.68(14)
O11 P3 N4 97.27(15)
O9 P3 N4 101.32(15)
O11 P3 Cu3 118.26(11)
O9 P3 Cu3 117.96(11)
N4 P3 Cu3 120.04(11)
O13 P4 O15 97.31(14)
O13 P4 N4 98.55(15)
O15 P4 N4 103.19(15)
O13 P4 Cu4 123.39(10)
O15 P4 Cu4 114.40(10)
N4 P4 Cu4 116.47(12)
C57 O9 P3 126.8(2)
C58 O10 C63 116.9(3)
C67 O11 P3 128.2(3)
C68 O12 C73 116.0(3)
C77 O13 P4 116.8(2)
C78 O14 C83 116.0(3)
C87 O15 P4 118.6(2)
C88 O16 C93 117.0(3)
C97 N4 P3 120.6(2)
C97 N4 P4 120.4(3)
P3 N4 P4 118.96(18)
C103 N5 C107 118.7(3)
C103 N5 Cu4 127.8(3)
C107 N5 Cu4 113.3(3)
C112 N6 C108 118.9(3)
C112 N6 Cu4 126.8(3)
C108 N6 Cu4 114.3(3)
C62 C57 O9 124.8(3)
C62 C57 C58 120.5(4)
O9 C57 C58 114.7(3)
O10 C58 C59 125.9(3)
O10 C58 C57 115.4(3)
C59 C58 C57 118.7(4)
C58 C59 C60 121.8(4)
C58 C59 H59 119.1
C60 C59 H59 119.1
C59 C60 C61 118.4(4)
C59 C60 C64 121.0(4)
C61 C60 C64 120.7(4)
C60 C61 C62 121.1(4)
C60 C61 H61 119.4
C62 C61 H61 119.4
C57 C62 C61 119.5(4)
C57 C62 H62 120.2
C61 C62 H62 120.2
O10 C63 H63A 109.5
O10 C63 H63B 109.5
H63A C63 H63B 109.5
O10 C63 H63C 109.5
H63A C63 H63C 109.5
H63B C63 H63C 109.5
C65 C64 C60 115.6(4)
C65 C64 H64A 108.4
C60 C64 H64A 108.4
C65 C64 H64B 108.4
C60 C64 H64B 108.4
H64A C64 H64B 107.4
C66 C65 C64 128.6(5)
C66 C65 H65 115.7
C64 C65 H65 115.7
C65 C66 H66A 120.0
C65 C66 H66B 120.0
H66A C66 H66B 120.0
C72 C67 C68 120.1(4)
C72 C67 O11 124.2(4)
C68 C67 O11 115.6(3)
O12 C68 C69 124.7(4)
O12 C68 C67 115.6(3)
C69 C68 C67 119.8(4)
C68 C69 C70 120.8(4)
C68 C69 H69 119.6
C70 C69 H69 119.6
C71 C70 C69 118.4(4)
C71 C70 C74 122.6(4)
C69 C70 C74 118.9(4)
C70 C71 C72 121.7(4)
C70 C71 H71 119.2
C72 C71 H71 119.2
C67 C72 C71 119.2(4)
C67 C72 H72 120.4
C71 C72 H72 120.4
O12 C73 H73A 109.5
O12 C73 H73B 109.5
H73A C73 H73B 109.5
O12 C73 H73C 109.5
H73A C73 H73C 109.5
H73B C73 H73C 109.5
C75 C74 C70 114.5(4)
C75 C74 H74A 108.6
C70 C74 H74A 108.6
C75 C74 H74B 108.6
C70 C74 H74B 108.6
H74A C74 H74B 107.6
C76 C75 C74 125.4(6)
C76 C75 H75 117.3
C74 C75 H75 117.3
C75 C76 H76A 120.0
C75 C76 H76B 120.0
H76A C76 H76B 120.0
C82 C77 C78 121.8(4)
C82 C77 O13 120.9(3)
C78 C77 O13 117.3(3)
O14 C78 C79 125.1(4)
O14 C78 C77 116.8(3)
C79 C78 C77 118.1(4)
C78 C79 C80 121.4(4)
C78 C79 H79 119.3
C80 C79 H79 119.3
C81 C80 C79 118.7(4)
C81 C80 C84 121.3(4)
C79 C80 C84 120.0(4)
C80 C81 C82 120.8(4)
C80 C81 H81 119.6
C82 C81 H81 119.6
C77 C82 C81 118.9(4)
C77 C82 H82 120.5
C81 C82 H82 120.5
O14 C83 H83A 109.5
O14 C83 H83B 109.5
H83A C83 H83B 109.5
O14 C83 H83C 109.5
H83A C83 H83C 109.5
H83B C83 H83C 109.5
C85 C84 C80 116.3(4)
C85 C84 H84A 108.2
C80 C84 H84A 108.2
C85 C84 H84B 108.2
C80 C84 H84B 108.2
H84A C84 H84B 107.4
C86 C85 C84 128.7(5)
C86 C85 H85 115.7
C84 C85 H85 115.7
C85 C86 H86A 120.0
C85 C86 H86B 120.0
H86A C86 H86B 120.0
C92 C87 C88 120.4(4)
C92 C87 O15 121.4(3)
C88 C87 O15 118.2(3)
O16 C88 C89 124.3(4)
O16 C88 C87 116.6(3)
C89 C88 C87 119.1(4)
C88 C89 C90 120.7(4)
C88 C89 H89 119.6
C90 C89 H89 119.6
C91 C90 C89 119.1(4)
C91 C90 C94 120.3(4)
C89 C90 C94 120.6(4)
C90 C91 C92 120.4(4)
C90 C91 H91 119.8
C92 C91 H91 119.8
C87 C92 C91 120.3(4)
C87 C92 H92 119.9
C91 C92 H92 119.9
O16 C93 H93A 109.5
O16 C93 H93B 109.5
H93A C93 H93B 109.5
O16 C93 H93C 109.5
H93A C93 H93C 109.5
H93B C93 H93C 109.5
C95 C94 C90 115.4(4)
C95 C94 H94A 108.4
C90 C94 H94A 108.4
C95 C94 H94B 108.4
C90 C94 H94B 108.4
H94A C94 H94B 107.5
C96 C95 C94 127.8(6)
C96 C95 H95 116.1
C94 C95 H95 116.1
C95 C96 H96A 120.0
C95 C96 H96B 120.0
H96A C96 H96B 120.0
C98 C97 C102 121.4(4)
C98 C97 N4 119.6(4)
C102 C97 N4 119.0(4)
C97 C98 C99 119.4(5)
C97 C98 H98 120.3
C99 C98 H98 120.3
C100 C99 C98 119.6(5)
C100 C99 H99 120.2
C98 C99 H99 120.2
C99 C100 C101 121.1(4)
C99 C100 H100 119.4
C101 C100 H100 119.4
C100 C101 C102 120.1(5)
C100 C101 H101 119.9
C102 C101 H101 119.9
C97 C102 C101 118.3(5)
C97 C102 H102 120.9
C101 C102 H102 120.9
N5 C103 C104 123.3(4)
N5 C103 H103 118.4
C104 C103 H103 118.4
C105 C104 C103 118.3(4)
C105 C104 H104 120.9
C103 C104 H104 120.9
C106 C105 C104 118.9(4)
C106 C105 H105 120.6
C104 C105 H105 120.6
C105 C106 C107 119.9(4)
C105 C106 H106 120.0
C107 C106 H106 120.0
N5 C107 C106 121.0(4)
N5 C107 C108 116.5(3)
C106 C107 C108 122.5(4)
N6 C108 C109 121.1(4)
N6 C108 C107 115.0(3)
C109 C108 C107 123.9(4)
C110 C109 C108 119.4(4)
C110 C109 H109 120.3
C108 C109 H109 120.3
C111 C110 C109 119.3(4)
C111 C110 H110 120.3
C109 C110 H110 120.3
C110 C111 C112 118.4(4)
C110 C111 H111 120.8
C112 C111 H111 120.8
N6 C112 C111 122.9(4)
N6 C112 H112 118.6
C111 C112 H112 118.6

loop_
_geom_bond_atom_site_label_1
_geom_bond_atom_site_label_2
_geom_bond_distance
I1 Cu1 2.5760(6)
I1 Cu2 2.5860(6)
I2 Cu2 2.5230(6)
Cu1 N2 2.048(3)
Cu1 N3 2.056(3)
Cu1 P1 2.1516(10)
Cu1 Cu2 2.9085(7)
Cu2 P2 2.1921(11)
P1 O3 1.623(3)
P1 O1 1.632(3)
P1 N1 1.685(3)
P2 O5 1.603(3)
P2 O7 1.619(3)
P2 N1 1.694(3)
O1 C1 1.393(4)
O2 C2 1.371(5)
O2 C7 1.432(5)
O3 C11 1.403(4)
O4 C12 1.363(5)
O4 C17 1.439(5)
O5 C27 1.399(4)
O6 C28 1.363(5)
O6 C33 1.434(5)
O7 C37 1.406(5)
O8 C38 1.366(5)
O8 C43 1.432(5)
N1 C21 1.465(5)
N2 C47 1.343(5)
N2 C51 1.347(5)
N3 C52 1.347(5)
N3 C56 1.348(5)
C1 C6 1.382(5)
C1 C2 1.397(5)
C2 C3 1.387(5)
C3 C4 1.395(6)
C3 H3 0.9500
C4 C5 1.373(6)
C4 C8 1.516(6)
C5 C6 1.392(5)
C5 H5 0.9500
C6 H6 0.9500
C7 H7A 0.9800
C7 H7B 0.9800
C7 H7C 0.9800
C8 C9 1.510(7)
C8 H8A 0.9900
C8 H8B 0.9900
C9 C10 1.292(8)
C9 H9 0.9500
C10 H10A 0.9500
C10 H10B 0.9500
C11 C16 1.385(6)
C11 C12 1.391(5)
C12 C13 1.394(5)
C13 C14 1.393(6)
C13 H13 0.9500
C14 C15 1.381(6)
C14 C18 1.517(5)
C15 C16 1.389(5)
C15 H15 0.9500
C16 H16 0.9500
C17 H17A 0.9800
C17 H17B 0.9800
C17 H17C 0.9800
C18 C19 1.524(6)
C18 H18A 0.9900
C18 H18B 0.9900
C19 C20 1.255(7)
C19 H19 0.9500
C20 H20A 0.9500
C20 H20B 0.9500
C21 C22 1.382(6)
C21 C26 1.383(6)
C22 C23 1.388(5)
C22 H22 0.9500
C23 C24 1.373(7)
C23 H23 0.9500
C24 C25 1.374(7)
C24 H24 0.9500
C25 C26 1.398(6)
C25 H25 0.9500
C26 H26 0.9500
C27 C32 1.366(6)
C27 C28 1.402(6)
C28 C29 1.389(6)
C29 C30 1.392(6)
C29 H29 0.9500
C30 C31 1.388(6)
C30 C34 1.523(6)
C31 C32 1.397(6)
C31 H31 0.9500
C32 H32 0.9500
C33 H33A 0.9800
C33 H33B 0.9800
C33 H33C 0.9800
C34 C35 1.497(7)
C34 H34A 0.9900
C34 H34B 0.9900
C35 C36 1.311(7)
C35 H35 0.9500
C36 H36A 0.9500
C36 H36B 0.9500
C37 C42 1.368(6)
C37 C38 1.408(6)
C38 C39 1.376(6)
C39 C40 1.405(6)
C39 H39 0.9500
C40 C41 1.389(6)
C40 C44 1.520(6)
C41 C42 1.391(6)
C41 H41 0.9500
C42 H42 0.9500
C43 H43A 0.9800
C43 H43B 0.9800
C43 H43C 0.9800
C44 C45 1.480(7)
C44 H44A 0.9900
C44 H44B 0.9900
C45 C46 1.301(8)
C45 H45 0.9500
C46 H46A 0.9500
C46 H46B 0.9500
C47 C48 1.382(6)
C47 H47 0.9500
C48 C49 1.387(6)
C48 H48 0.9500
C49 C50 1.388(6)
C49 H49 0.9500
C50 C51 1.385(5)
C50 H50 0.9500
C51 C52 1.482(5)
C52 C53 1.390(5)
C53 C54 1.383(6)
C53 H53 0.9500
C54 C55 1.384(6)
C54 H54 0.9500
C55 C56 1.379(6)
C55 H55 0.9500
C56 H56 0.9500
I3 Cu3 2.5250(6)
I4 Cu3 2.5895(6)
I4 Cu4 2.6101(6)
Cu3 P3 2.1992(11)
Cu3 Cu4 2.9342(7)
Cu4 N6 2.050(3)
Cu4 N5 2.065(3)
Cu4 P4 2.1549(10)
P3 O11 1.609(3)
P3 O9 1.610(3)
P3 N4 1.689(3)
P4 O13 1.622(3)
P4 O15 1.634(3)
P4 N4 1.692(3)
O9 C57 1.394(5)
O10 C58 1.358(5)
O10 C63 1.430(5)
O11 C67 1.398(4)
O12 C68 1.373(5)
O12 C73 1.426(5)
O13 C77 1.410(4)
O14 C78 1.358(5)
O14 C83 1.431(5)
O15 C87 1.401(4)
O16 C88 1.367(4)
O16 C93 1.431(5)
N4 C97 1.457(5)
N5 C103 1.331(5)
N5 C107 1.349(5)
N6 C112 1.335(5)
N6 C108 1.357(5)
C57 C62 1.381(6)
C57 C58 1.403(5)
C58 C59 1.386(6)
C59 C60 1.390(6)
C59 H59 0.9500
C60 C61 1.390(6)
C60 C64 1.528(6)
C61 C62 1.393(6)
C61 H61 0.9500
C62 H62 0.9500
C63 H63A 0.9800
C63 H63B 0.9800
C63 H63C 0.9800
C64 C65 1.489(7)
C64 H64A 0.9900
C64 H64B 0.9900
C65 C66 1.274(7)
C65 H65 0.9500
C66 H66A 0.9500
C66 H66B 0.9500
C67 C72 1.386(5)
C67 C68 1.392(6)
C68 C69 1.383(5)
C69 C70 1.401(6)
C69 H69 0.9500
C70 C71 1.376(6)
C70 C74 1.517(6)
C71 C72 1.393(6)
C71 H71 0.9500
C72 H72 0.9500
C73 H73A 0.9800
C73 H73B 0.9800
C73 H73C 0.9800
C74 C75 1.475(7)
C74 H74A 0.9900
C74 H74B 0.9900
C75 C76 1.315(7)
C75 H75 0.9500
C76 H76A 0.9500
C76 H76B 0.9500
C77 C82 1.374(5)
C77 C78 1.391(5)
C78 C79 1.377(5)
C79 C80 1.403(6)
C79 H79 0.9500
C80 C81 1.380(6)
C80 C84 1.504(6)
C81 C82 1.394(6)
C81 H81 0.9500
C82 H82 0.9500
C83 H83A 0.9800
C83 H83B 0.9800
C83 H83C 0.9800
C84 C85 1.468(7)
C84 H84A 0.9900
C84 H84B 0.9900
C85 C86 1.319(8)
C85 H85 0.9500
C86 H86A 0.9500
C86 H86B 0.9500
C87 C92 1.379(5)
C87 C88 1.396(5)
C88 C89 1.394(5)
C89 C90 1.399(5)
C89 H89 0.9500
C90 C91 1.388(5)
C90 C94 1.518(6)
C91 C92 1.390(5)
C91 H91 0.9500
C92 H92 0.9500
C93 H93A 0.9800
C93 H93B 0.9800
C93 H93C 0.9800
C94 C95 1.488(6)
C94 H94A 0.9900
C94 H94B 0.9900
C95 C96 1.288(7)
C95 H95 0.9500
C96 H96A 0.9500
C96 H96B 0.9500
C97 C98 1.385(6)
C97 C102 1.391(6)
C98 C99 1.394(6)
C98 H98 0.9500
C99 C100 1.373(8)
C99 H99 0.9500
C100 C101 1.383(8)
C100 H100 0.9500
C101 C102 1.401(7)
C101 H101 0.9500
C102 H102 0.9500
C103 C104 1.386(6)
C103 H103 0.9500
C104 C105 1.381(6)
C104 H104 0.9500
C105 C106 1.379(6)
C105 H105 0.9500
C106 C107 1.390(5)
C106 H106 0.9500
C107 C108 1.485(6)
C108 C109 1.389(5)
C109 C110 1.385(6)
C109 H109 0.9500
C110 C111 1.381(6)
C110 H110 0.9500
C111 C112 1.386(6)
C111 H111 0.9500
C112 H112 0.9500
